data_7061220
loop_
_publ_author_name
'Costa, Let\'icia D.'
'Guieu, Samuel'
'Faustino, Maria do Amparo F.'
'Tom\'e, Augusto C.'

_publ_section_title
;
 Straightforward synthesis of thiazolo[5,4-c]isoquinolines from
 dithiooxamide and 2-halobenzaldehydes
;
_journal_issue 8
_journal_name_full 'New Journal of Chemistry'
_journal_page_first 3602
_journal_page_last 3615
_journal_paper_doi 10.1039/D1NJ05536D
_journal_volume 46
_journal_year 2022
_chemical_formula_moiety 'C16 F10 N2 S2'
_chemical_formula_sum 'C16 F10 N2 S2'
_chemical_formula_weight 474.30
_chemical_name_systematic 2,5-bis(perfluorophenyl)thiazolo[5,4-d]thiazole
_space_group_crystal_system monoclinic
_space_group_IT_number 14
_space_group_name_Hall '-P 2yn'
_space_group_name_H-M_alt 'P 1 21/n 1'
_atom_sites_solution_primary direct
_atom_sites_solution_secondary difmap
_audit_creation_method SHELXL-2018/3
_audit_update_record
;
2021-07-29 deposited with the CCDC.	2022-01-20 downloaded from the CCDC.
;
_cell_angle_alpha 90
_cell_angle_beta 101.031(5)
_cell_angle_gamma 90
_cell_formula_units_Z 2
_cell_length_a 4.3379(7)
_cell_length_b 16.178(2)
_cell_length_c 10.9464(16)
_cell_measurement_reflns_used 2469
_cell_measurement_temperature 150(2)
_cell_measurement_theta_max 29.64
_cell_measurement_theta_min 2.28
_cell_volume 754.01(19)
_computing_cell_refinement 'Bruker SAINT'
_computing_data_collection 'Bruker APEX2'
_computing_data_reduction 'Bruker SAINT'
_computing_molecular_graphics 'Bruker SHELXTL'
_computing_publication_material 'Bruker SHELXTL'
_computing_structure_refinement 'SHELXL-2018/3 (Sheldrick, 2018)'
_computing_structure_solution 'SHELXS-97 (Sheldrick 2008)'
_diffrn_ambient_temperature 150(2)
_diffrn_measured_fraction_theta_full 1.000
_diffrn_measured_fraction_theta_max 1.000
_diffrn_measurement_device_type 'Bruker APEX-II CCD'
_diffrn_measurement_method '\f and \w scans'
_diffrn_radiation_type MoK\a
_diffrn_radiation_wavelength 0.71073
_diffrn_reflns_av_R_equivalents 0.0628
_diffrn_reflns_av_unetI/netI 0.0490
_diffrn_reflns_Laue_measured_fraction_full 1.000
_diffrn_reflns_Laue_measured_fraction_max 1.000
_diffrn_reflns_limit_h_max 6
_diffrn_reflns_limit_h_min -5
_diffrn_reflns_limit_k_max 23
_diffrn_reflns_limit_k_min -23
_diffrn_reflns_limit_l_max 12
_diffrn_reflns_limit_l_min -15
_diffrn_reflns_number 11873
_diffrn_reflns_point_group_measured_fraction_full 1.000
_diffrn_reflns_point_group_measured_fraction_max 1.000
_diffrn_reflns_theta_full 25.242
_diffrn_reflns_theta_max 30.542
_diffrn_reflns_theta_min 2.276
_exptl_absorpt_coefficient_mu 0.478
_exptl_absorpt_correction_type none
_exptl_crystal_colour red
_exptl_crystal_density_diffrn 2.089
_exptl_crystal_description needle
_exptl_crystal_F_000 464
_exptl_crystal_recrystallization_method 'Re-crystallisation from solvent'
_exptl_crystal_size_max 0.700
_exptl_crystal_size_mid 0.120
_exptl_crystal_size_min 0.100
_exptl_transmission_factor_max 0.7461
_exptl_transmission_factor_min 0.5620
_refine_diff_density_max 0.368
_refine_diff_density_min -0.371
_refine_diff_density_rms 0.079
_refine_ls_extinction_method none
_refine_ls_goodness_of_fit_ref 1.039
_refine_ls_hydrogen_treatment undef
_refine_ls_matrix_type full
_refine_ls_number_parameters 136
_refine_ls_number_reflns 2298
_refine_ls_number_restraints 0
_refine_ls_restrained_S_all 1.039
_refine_ls_R_factor_all 0.0500
_refine_ls_R_factor_gt 0.0381
_refine_ls_shift/su_max 0.000
_refine_ls_shift/su_mean 0.000
_refine_ls_structure_factor_coef Fsqd
_refine_ls_weighting_details 'w=1/[\s^2^(Fo^2^)+(0.0391P)^2^+0.2253P] where P=(Fo^2^+2Fc^2^)/3'
_refine_ls_weighting_scheme calc
_refine_ls_wR_factor_gt 0.0905
_refine_ls_wR_factor_ref 0.0980
_reflns_Friedel_coverage 0.000
_reflns_number_gt 1834
_reflns_number_total 2298
_reflns_threshold_expression 'I > 2\s(I)'
_cod_data_source_file d1nj05536d2.cif
_cod_data_source_block shelx_CCDC1
_cod_depositor_comments 'Adding full bibliography for 7061219--7061230.cif.'
_cod_original_cell_volume 754.0(2)
_cod_original_sg_symbol_H-M 'P 21/n'
_cod_database_code 7061220
_shelx_shelxl_version_number 2018/3
_shelx_space_group_comment
;
The symmetry employed for this shelxl refinement is uniquely defined
by the following loop, which should always be used as a source of
symmetry information in preference to the above space-group names.
They are only intended as comments.
;
_shelx_estimated_absorpt_t_min 0.731
_shelx_estimated_absorpt_t_max 0.954

loop_
_space_group_symop_operation_xyz
'x, y, z'
'-x+1/2, y+1/2, -z+1/2'
'-x, -y, -z'
'x-1/2, -y-1/2, z-1/2'

loop_
_atom_site_label
_atom_site_type_symbol
_atom_site_fract_x
_atom_site_fract_y
_atom_site_fract_z
_atom_site_U_iso_or_equiv
_atom_site_adp_type
_atom_site_occupancy
_atom_site_site_symmetry_order
_atom_site_calc_flag
_atom_site_refinement_flags_posn
_atom_site_refinement_flags_adp
_atom_site_refinement_flags_occupancy
_atom_site_disorder_assembly
_atom_site_disorder_group
S01 S 0.17176(11) 0.95478(2) 0.35507(4) 0.02227(13) Uani 1 1 d . . . . .
F06 F -0.0498(3) 0.54282(6) 0.36493(10) 0.0293(3) Uani 1 1 d . . . . .
F08 F 0.6367(2) 0.73518(6) 0.58976(9) 0.0212(2) Uani 1 1 d . . . . .
F07 F 0.4598(3) 0.58096(6) 0.54501(9) 0.0273(2) Uani 1 1 d . . . . .
F04 F -0.2141(2) 0.82384(6) 0.27569(9) 0.0235(2) Uani 1 1 d . . . . .
F05 F -0.3836(2) 0.66699(6) 0.23343(9) 0.0263(2) Uani 1 1 d . . . . .
C02 C 0.3178(4) 0.87457(9) 0.45853(14) 0.0164(3) Uani 1 1 d . . . . .
C08 C 0.3799(4) 0.72232(10) 0.50212(14) 0.0166(3) Uani 1 1 d . . . . .
N01 N 0.5309(3) 0.89609(8) 0.55580(12) 0.0201(3) Uani 1 1 d . . . . .
C05 C -0.1316(4) 0.68438(10) 0.32074(14) 0.0194(3) Uani 1 1 d . . . . .
C03 C 0.2180(4) 0.78814(9) 0.43528(14) 0.0162(3) Uani 1 1 d . . . . .
C01 C 0.4168(4) 1.02146(10) 0.45013(14) 0.0176(3) Uani 1 1 d . . . . .
C06 C 0.0355(4) 0.62140(10) 0.38846(15) 0.0204(3) Uani 1 1 d . . . . .
C07 C 0.2912(4) 0.64088(9) 0.47939(15) 0.0191(3) Uani 1 1 d . . . . .
C04 C -0.0409(4) 0.76545(10) 0.34471(14) 0.0178(3) Uani 1 1 d . . . . .

loop_
_atom_site_aniso_label
_atom_site_aniso_U_11
_atom_site_aniso_U_22
_atom_site_aniso_U_33
_atom_site_aniso_U_23
_atom_site_aniso_U_13
_atom_site_aniso_U_12
S01 0.0258(2) 0.0183(2) 0.0193(2) 0.00213(14) -0.00426(16) -0.00178(16)
F06 0.0353(7) 0.0193(5) 0.0323(6) -0.0048(4) 0.0040(5) -0.0081(4)
F08 0.0208(5) 0.0204(5) 0.0202(5) 0.0004(4) -0.0021(4) -0.0014(4)
F07 0.0335(6) 0.0171(5) 0.0287(6) 0.0026(4) -0.0003(5) 0.0025(4)
F04 0.0206(5) 0.0246(5) 0.0233(5) 0.0011(4) -0.0005(4) 0.0031(4)
F05 0.0202(5) 0.0325(5) 0.0239(5) -0.0060(4) -0.0016(4) -0.0064(4)
C02 0.0160(8) 0.0170(7) 0.0169(7) 0.0013(5) 0.0047(6) 0.0012(6)
C08 0.0152(7) 0.0190(7) 0.0158(7) -0.0004(5) 0.0036(6) -0.0007(6)
N01 0.0223(7) 0.0168(6) 0.0195(7) 0.0009(5) 0.0000(5) -0.0010(5)
C05 0.0167(8) 0.0271(8) 0.0153(7) -0.0048(6) 0.0050(6) -0.0052(6)
C03 0.0158(7) 0.0180(7) 0.0156(7) -0.0005(5) 0.0051(6) 0.0003(6)
C01 0.0177(8) 0.0182(7) 0.0160(7) 0.0003(6) 0.0012(6) -0.0004(6)
C06 0.0231(8) 0.0193(7) 0.0206(8) -0.0053(6) 0.0089(7) -0.0059(6)
C07 0.0226(8) 0.0171(7) 0.0189(8) 0.0009(6) 0.0073(6) 0.0015(6)
C04 0.0156(8) 0.0221(7) 0.0167(8) 0.0014(6) 0.0054(6) 0.0015(6)

loop_
_atom_type_symbol
_atom_type_description
_atom_type_scat_dispersion_real
_atom_type_scat_dispersion_imag
_atom_type_scat_source
C C 0.0030 0.0020 'International Tables Vol C Tables 4.2.6.8 and 6.1.1.4'
N N 0.0060 0.0030 'International Tables Vol C Tables 4.2.6.8 and 6.1.1.4'
F F 0.0170 0.0100 'International Tables Vol C Tables 4.2.6.8 and 6.1.1.4'
S S 0.1250 0.1230 'International Tables Vol C Tables 4.2.6.8 and 6.1.1.4'

loop_
_geom_angle_atom_site_label_1
_geom_angle_atom_site_label_2
_geom_angle_atom_site_label_3
_geom_angle
_geom_angle_site_symmetry_1
_geom_angle_site_symmetry_3
_geom_angle_publ_flag
C01 S01 C02 88.19(8) . . ?
N01 C02 C03 121.95(14) . . ?
N01 C02 S01 115.87(12) . . ?
C03 C02 S01 122.14(12) . . ?
F08 C08 C07 116.19(14) . . ?
F08 C08 C03 121.36(14) . . ?
C07 C08 C03 122.41(15) . . ?
C02 N01 C01 108.64(13) . 3_676 ?
F05 C05 C04 120.02(15) . . ?
F05 C05 C06 120.11(15) . . ?
C04 C05 C06 119.86(15) . . ?
C04 C03 C08 115.15(14) . . ?
C04 C03 C02 122.83(14) . . ?
C08 C03 C02 122.02(15) . . ?
N01 C01 C01 117.82(18) 3_676 3_676 ?
N01 C01 S01 132.69(12) 3_676 . ?
C01 C01 S01 109.49(16) 3_676 . ?
F06 C06 C07 120.80(15) . . ?
F06 C06 C05 120.10(15) . . ?
C07 C06 C05 119.10(15) . . ?
F07 C07 C06 120.27(14) . . ?
F07 C07 C08 119.32(15) . . ?
C06 C07 C08 120.39(15) . . ?
F04 C04 C05 116.88(15) . . ?
F04 C04 C03 120.04(14) . . ?
C05 C04 C03 123.08(15) . . ?

loop_
_geom_bond_atom_site_label_1
_geom_bond_atom_site_label_2
_geom_bond_distance
_geom_bond_site_symmetry_2
_geom_bond_publ_flag
S01 C01 1.7183(16) . ?
S01 C02 1.7588(15) . ?
F06 C06 1.3351(18) . ?
F08 C08 1.3402(18) . ?
F07 C07 1.3375(18) . ?
F04 C04 1.3457(18) . ?
F05 C05 1.3372(19) . ?
C02 N01 1.316(2) . ?
C02 C03 1.471(2) . ?
C08 C07 1.382(2) . ?
C08 C03 1.402(2) . ?
N01 C01 1.357(2) 3_676 ?
C05 C04 1.380(2) . ?
C05 C06 1.381(2) . ?
C03 C04 1.397(2) . ?
C01 C01 1.376(3) 3_676 ?
C06 C07 1.378(2) . ?
